data_1534298
loop_
_publ_author_name
'Bongers, P.F.'
'van Bruggen, C.F.'
'Koopstra, J.'
'Omloo, W.P.F.A.M.'
'Wiegers, G.A.'
'Jellinek, F.'

_publ_section_title
;
 Structures and magnetic properties of some metal(I) chromium(III)
 sulfides and selenides
;
_journal_name_full 'Journal of Physics and Chemistry of Solids'
_journal_page_first 977
_journal_page_last 984
_journal_volume 29
_journal_year 1968
_chemical_formula_sum 'Ag Cr S2'
_space_group_IT_number 160
_symmetry_space_group_name_Hall 'R 3 -2"'
_symmetry_space_group_name_H-M 'R 3 m :H'
_cell_angle_alpha 90
_cell_angle_beta 90
_cell_angle_gamma 120
_cell_formula_units_Z 3
_cell_length_a 3.496
_cell_length_b 3.496
_cell_length_c 20.53
_cell_volume 217.301
_citation_journal_id_ASTM JPCSAW
_cod_data_source_file Bongers_JPCSAW_1968_282.cif
_cod_data_source_block Ag1Cr1S2
_cod_original_cell_volume 217.3014
_cod_original_formula_sum 'Ag1 Cr1 S2'
_cod_database_code 1534298

loop_
_symmetry_equiv_pos_as_xyz
x,y,z
-y,x-y,z
-x+y,-x,z
-y,-x,z
x,x-y,z
-x+y,y,z
x+2/3,y+1/3,z+1/3
-y+2/3,x-y+1/3,z+1/3
-x+y+2/3,-x+1/3,z+1/3
-y+2/3,-x+1/3,z+1/3
x+2/3,x-y+1/3,z+1/3
-x+y+2/3,y+1/3,z+1/3
x+1/3,y+2/3,z+2/3
-y+1/3,x-y+2/3,z+2/3
-x+y+1/3,-x+2/3,z+2/3
-y+1/3,-x+2/3,z+2/3
x+1/3,x-y+2/3,z+2/3
-x+y+1/3,y+2/3,z+2/3

loop_
_atom_site_label
_atom_site_type_symbol
_atom_site_fract_x
_atom_site_fract_y
_atom_site_fract_z
_atom_site_occupancy
_atom_site_U_iso_or_equiv
Cr1 Cr+3 0 0 0 1 0.0
S2 S-2 0 0 0.73 1 0.0
S1 S-2 0 0 0.274 1 0.0
Ag1 Ag+1 0 0 0.155 1 0.0
